data_4132304
loop_
_publ_author_name
'Hashim, Mohamed I.'
'Le, Ha T. M.'
'Chen, Teng-Hao'
'Chen, Yu-Sheng'
'Daugulis, Olafs'
'Hsu, Chia-Wei'
'Jacobson, Allan J.'
'Kaveevivitchai, Watchareeya'
'Liang, Xiao'
'Makarenko, Tatyana'
'Miljani\'c, Ognjen \<S'
'Popovs, Ilja'
'Tran, Hung Vu'
'Wang, Xiqu'
'Wu, Chia-Hua'
'Wu, Judy I.'

_publ_section_title
;
 Dissecting Porosity in Molecular Crystals: Influence of Geometry,
 Hydrogen Bonding, and [\p&#x00B7;&#x00B7;&#x00B7;\p] Stacking on the
 Solid-State Packing of Fluorinated Aromatics.
;
_journal_issue 18
_journal_name_full 'Journal of the American Chemical Society'
_journal_page_first 6014
_journal_page_last 6026
_journal_paper_doi 10.1021/jacs.8b02869
_journal_volume 140
_journal_year 2018
_chemical_formula_sum 'C18 H6 F8 N4'
_chemical_formula_weight 430.27
_space_group_IT_number 14
_space_group_name_Hall '-P 2ybc'
_space_group_name_H-M_alt 'P 1 21/c 1'
_symmetry_cell_setting monoclinic
_symmetry_space_group_name_H-M 'P 1 21/c 1'
_atom_sites_solution_hydrogens geom
_atom_sites_solution_primary direct
_atom_sites_solution_secondary difmap
_audit_creation_method SHELXL-97
_cell_angle_alpha 90.00
_cell_angle_beta 94.108(2)
_cell_angle_gamma 90.00
_cell_formula_units_Z 4
_cell_length_a 16.3930(5)
_cell_length_b 14.5350(5)
_cell_length_c 6.4865(2)
_cell_measurement_reflns_used 4828
_cell_measurement_temperature 123(2)
_cell_measurement_theta_max 66.63
_cell_measurement_theta_min 2.70
_cell_volume 1541.58(9)
_computing_cell_refinement 'SAINT v7.60A (Bruker-Nonius, 2013)'
_computing_data_collection 'APEX2 v2013.4-1 (Bruker-Nonius, 2013)'
_computing_data_reduction 'SAINT v7.60A (Bruker-Nonius, 2013)'
_computing_structure_refinement 'SHELXL v6.12 (G.M. Sheldrick, 2001)'
_computing_structure_solution 'SHELXS v6.12 (G.M. Sheldrick, 2001)'
_diffrn_ambient_temperature 123(2)
_diffrn_detector_area_resol_mean 4K
_diffrn_measured_fraction_theta_full 0.958
_diffrn_measured_fraction_theta_max 0.958
_diffrn_measurement_device_type 'Bruker DUO APEX II CCD'
_diffrn_measurement_method CCD
_diffrn_radiation_monochromator graphite
_diffrn_radiation_source 'Incoatec 30 Watt Cu microsource'
_diffrn_radiation_type CuK\a
_diffrn_radiation_wavelength 1.54178
_diffrn_reflns_av_R_equivalents 0.0243
_diffrn_reflns_av_sigmaI/netI 0.0193
_diffrn_reflns_limit_h_max 18
_diffrn_reflns_limit_h_min -18
_diffrn_reflns_limit_k_max 17
_diffrn_reflns_limit_k_min 0
_diffrn_reflns_limit_l_max 7
_diffrn_reflns_limit_l_min 0
_diffrn_reflns_number 10541
_diffrn_reflns_theta_full 66.63
_diffrn_reflns_theta_max 66.63
_diffrn_reflns_theta_min 2.70
_diffrn_standards_decay_% 0.0
_exptl_absorpt_coefficient_mu 1.634
_exptl_absorpt_correction_T_max 0.7528
_exptl_absorpt_correction_T_min 0.4797
_exptl_absorpt_correction_type empirical
_exptl_absorpt_process_details 'SAINT v7.60A'
_exptl_crystal_colour Colorless
_exptl_crystal_density_diffrn 1.854
_exptl_crystal_density_method 'not measured'
_exptl_crystal_description column
_exptl_crystal_F_000 856
_exptl_crystal_size_max 0.40
_exptl_crystal_size_mid 0.20
_exptl_crystal_size_min 0.15
_refine_diff_density_max 0.236
_refine_diff_density_min -0.205
_refine_diff_density_rms 0.041
_refine_ls_extinction_coef 0.00049(13)
_refine_ls_extinction_expression Fc^*^=kFc[1+0.001xFc^2^\l^3^/sin(2\q)]^-1/4^
_refine_ls_extinction_method SHELXL
_refine_ls_goodness_of_fit_ref 1.066
_refine_ls_hydrogen_treatment mixed
_refine_ls_matrix_type full
_refine_ls_number_parameters 278
_refine_ls_number_reflns 2607
_refine_ls_number_restraints 0
_refine_ls_restrained_S_all 1.066
_refine_ls_R_factor_all 0.0318
_refine_ls_R_factor_gt 0.0274
_refine_ls_shift/su_max 0.001
_refine_ls_shift/su_mean 0.000
_refine_ls_structure_factor_coef Fsqd
_refine_ls_weighting_details 'calc w=1/[\s^2^(Fo^2^)+(0.0341P)^2^+0.9125P] where P=(Fo^2^+2Fc^2^)/3'
_refine_ls_weighting_scheme calc
_refine_ls_wR_factor_gt 0.0719
_refine_ls_wR_factor_ref 0.0764
_reflns_number_gt 2269
_reflns_number_total 2718
_reflns_threshold_expression >3.99sigma(I)
_cod_data_source_file ja8b02869_si_003.cif
_cod_data_source_block 3cif_k1448
_cod_depositor_comments
;
The following automatic conversions were performed:

data item '_exptl_absorpt_correction_type' value 'Empirical' was
changed to 'empirical' in accordance with the
/home/saulius/struct/COD-crude-data/automatic-downloads/DataCite-retrospective/ACS/depositions/lib/dictionaries/cif_core.dic
dictionary named 'cif_core.dic' version 2.4.2 last updated on
2011-04-26.

data item '_symmetry_cell_setting' value 'Monoclinic' was changed to
'monoclinic' in accordance with the
/home/saulius/struct/COD-crude-data/automatic-downloads/DataCite-retrospective/ACS/depositions/lib/dictionaries/cif_core.dic
dictionary named 'cif_core.dic' version 2.4.2 last updated on
2011-04-26.

Automatic conversion script
Id: cif_fix_values 6909 2019-04-08 15:41:33Z antanas 
;
_cod_original_sg_symbol_H-M P2(1)/c
_cod_database_code 4132304

loop_
_symmetry_equiv_pos_as_xyz
'x, y, z'
'-x, y+1/2, -z+1/2'
'-x, -y, -z'
'x, -y-1/2, z-1/2'

loop_
_atom_site_label
_atom_site_type_symbol
_atom_site_fract_x
_atom_site_fract_y
_atom_site_fract_z
_atom_site_U_iso_or_equiv
_atom_site_adp_type
_atom_site_occupancy
_atom_site_symmetry_multiplicity
_atom_site_calc_flag
_atom_site_refinement_flags
F1 F 0.42094(5) 0.45729(7) 0.83164(15) 0.0270(2) Uani 1 1 d .
F2 F 0.26421(5) 0.46006(6) 0.71100(15) 0.0246(2) Uani 1 1 d .
F3 F 0.32220(5) 0.32456(7) 0.07641(14) 0.0269(2) Uani 1 1 d .
F4 F 0.47818(5) 0.32080(7) 0.19441(15) 0.0268(2) Uani 1 1 d .
F5 F 0.16831(5) 0.53959(6) 0.37607(16) 0.0265(2) Uani 1 1 d .
F6 F 0.01088(5) 0.51711(6) 0.27401(16) 0.0265(2) Uani 1 1 d .
F7 F 0.05587(5) 0.19726(6) 0.19270(14) 0.0229(2) Uani 1 1 d .
F8 F 0.21211(5) 0.22216(6) 0.27826(14) 0.0229(2) Uani 1 1 d .
N1 N 0.66057(8) 0.37963(10) 0.7857(2) 0.0242(3) Uani 1 1 d .
H1N H 0.7013(12) 0.3884(13) 0.893(3) 0.029 Uiso 1 1 d .
N2 N 0.67820(8) 0.33842(10) 0.6080(2) 0.0262(3) Uani 1 1 d .
N3 N -0.18143(8) 0.27452(10) 0.1055(2) 0.0239(3) Uani 1 1 d .
H3N H -0.2242(12) 0.2337(14) 0.095(3) 0.029 Uiso 1 1 d .
N4 N -0.19671(8) 0.36528(10) 0.0772(2) 0.0265(3) Uani 1 1 d .
C1 C 0.45749(9) 0.38551(10) 0.5229(2) 0.0180(3) Uani 1 1 d .
C2 C 0.39823(9) 0.42259(11) 0.6430(2) 0.0194(3) Uani 1 1 d .
C3 C 0.31606(9) 0.42549(10) 0.5800(3) 0.0191(3) Uani 1 1 d .
C4 C 0.28597(9) 0.39097(10) 0.3898(2) 0.0188(3) Uani 1 1 d .
C5 C 0.34492(9) 0.35709(11) 0.2652(2) 0.0196(3) Uani 1 1 d .
C6 C 0.42678(9) 0.35489(11) 0.3293(3) 0.0196(3) Uani 1 1 d .
C7 C 0.54411(9) 0.37755(10) 0.5955(3) 0.0195(3) Uani 1 1 d .
C8 C 0.58159(9) 0.40355(11) 0.7849(3) 0.0230(4) Uani 1 1 d .
H8 H 0.5560 0.4329 0.8941 0.028 Uiso 1 1 calc R
C9 C 0.60821(9) 0.33709(11) 0.4917(3) 0.0242(4) Uani 1 1 d .
H9 H 0.6019 0.3122 0.3562 0.029 Uiso 1 1 calc R
C10 C 0.19746(9) 0.38217(11) 0.3294(2) 0.0188(3) Uani 1 1 d .
C11 C 0.14185(9) 0.45448(11) 0.3278(3) 0.0198(3) Uani 1 1 d .
C12 C 0.05933(9) 0.44195(11) 0.2747(2) 0.0199(3) Uani 1 1 d .
C13 C 0.02503(9) 0.35633(11) 0.2246(2) 0.0180(3) Uani 1 1 d .
C14 C 0.08152(9) 0.28436(10) 0.2302(2) 0.0177(3) Uani 1 1 d .
C15 C 0.16375(9) 0.29689(11) 0.2772(2) 0.0186(3) Uani 1 1 d .
C16 C -0.06238(9) 0.34127(11) 0.1723(2) 0.0193(3) Uani 1 1 d .
C17 C -0.10307(9) 0.25715(12) 0.1616(2) 0.0225(3) Uani 1 1 d .
H17 H -0.0794 0.1983 0.1891 0.027 Uiso 1 1 calc R
C18 C -0.12470(9) 0.40603(12) 0.1184(3) 0.0239(4) Uani 1 1 d .
H18 H -0.1162 0.4706 0.1124 0.029 Uiso 1 1 calc R

loop_
_atom_site_aniso_label
_atom_site_aniso_U_11
_atom_site_aniso_U_22
_atom_site_aniso_U_33
_atom_site_aniso_U_23
_atom_site_aniso_U_13
_atom_site_aniso_U_12
F1 0.0191(5) 0.0348(6) 0.0263(6) -0.0117(4) -0.0050(4) 0.0007(4)
F2 0.0155(4) 0.0292(5) 0.0290(5) -0.0078(4) 0.0020(4) 0.0030(4)
F3 0.0184(5) 0.0394(6) 0.0220(5) -0.0072(4) -0.0039(4) -0.0019(4)
F4 0.0163(5) 0.0373(6) 0.0266(5) -0.0097(4) 0.0007(4) 0.0031(4)
F5 0.0182(5) 0.0179(5) 0.0423(6) -0.0017(4) -0.0056(4) -0.0017(3)
F6 0.0155(4) 0.0211(5) 0.0422(6) -0.0001(4) -0.0033(4) 0.0047(4)
F7 0.0185(5) 0.0198(5) 0.0298(6) -0.0031(4) -0.0022(4) -0.0034(3)
F8 0.0163(4) 0.0202(5) 0.0313(6) -0.0023(4) -0.0040(4) 0.0043(3)
N1 0.0142(7) 0.0257(7) 0.0315(8) -0.0007(6) -0.0069(6) -0.0005(5)
N2 0.0155(7) 0.0275(8) 0.0350(9) -0.0028(6) -0.0029(6) 0.0019(5)
N3 0.0147(7) 0.0326(8) 0.0240(8) 0.0005(6) -0.0014(5) -0.0056(6)
N4 0.0164(7) 0.0339(8) 0.0286(8) -0.0008(6) -0.0030(6) 0.0003(6)
C1 0.0142(7) 0.0140(7) 0.0253(9) 0.0006(6) -0.0024(6) -0.0004(6)
C2 0.0175(8) 0.0183(8) 0.0217(9) -0.0037(6) -0.0043(6) -0.0013(6)
C3 0.0145(7) 0.0172(8) 0.0257(9) -0.0021(6) 0.0009(6) 0.0020(6)
C4 0.0133(7) 0.0175(8) 0.0249(9) 0.0016(6) -0.0026(6) 0.0000(6)
C5 0.0170(8) 0.0204(8) 0.0206(9) -0.0020(6) -0.0046(6) -0.0016(6)
C6 0.0155(8) 0.0183(8) 0.0252(9) -0.0018(6) 0.0017(6) 0.0020(6)
C7 0.0140(7) 0.0146(7) 0.0293(9) 0.0006(6) -0.0022(6) -0.0009(6)
C8 0.0150(7) 0.0236(8) 0.0297(9) -0.0019(7) -0.0037(6) 0.0007(6)
C9 0.0155(8) 0.0261(9) 0.0304(10) -0.0036(7) -0.0034(6) 0.0017(6)
C10 0.0136(7) 0.0225(8) 0.0199(8) 0.0007(6) -0.0024(6) 0.0002(6)
C11 0.0167(8) 0.0179(8) 0.0244(9) 0.0000(6) -0.0022(6) -0.0018(6)
C12 0.0143(7) 0.0210(8) 0.0239(9) 0.0022(6) -0.0010(6) 0.0045(6)
C13 0.0139(7) 0.0239(8) 0.0161(8) 0.0021(6) -0.0009(6) -0.0001(6)
C14 0.0172(7) 0.0198(8) 0.0157(8) -0.0003(6) -0.0014(6) -0.0033(6)
C15 0.0156(7) 0.0201(8) 0.0196(9) 0.0007(6) -0.0017(6) 0.0035(6)
C16 0.0137(7) 0.0269(9) 0.0171(8) 0.0008(6) -0.0005(6) -0.0008(6)
C17 0.0154(7) 0.0297(9) 0.0218(9) 0.0024(7) -0.0026(6) -0.0025(6)
C18 0.0156(8) 0.0287(9) 0.0266(9) -0.0001(7) -0.0033(6) -0.0001(6)

loop_
_atom_type_symbol
_atom_type_description
_atom_type_scat_dispersion_real
_atom_type_scat_dispersion_imag
_atom_type_scat_source
C C 0.0181 0.0091 'International Tables Vol C Tables 4.2.6.8 and 6.1.1.4'
H H 0.0000 0.0000 'International Tables Vol C Tables 4.2.6.8 and 6.1.1.4'
N N 0.0311 0.0180 'International Tables Vol C Tables 4.2.6.8 and 6.1.1.4'
F F 0.0727 0.0534 'International Tables Vol C Tables 4.2.6.8 and 6.1.1.4'

loop_
_geom_angle_atom_site_label_1
_geom_angle_atom_site_label_2
_geom_angle_atom_site_label_3
_geom_angle
C8 N1 N2 112.22(13)
C9 N2 N1 105.22(13)
C17 N3 N4 112.76(14)
C18 N4 N3 104.70(13)
C6 C1 C2 113.93(13)
C6 C1 C7 122.91(14)
C2 C1 C7 123.15(14)
F1 C2 C3 117.17(14)
F1 C2 C1 119.47(13)
C3 C2 C1 123.36(15)
F2 C3 C2 118.23(14)
F2 C3 C4 119.80(13)
C2 C3 C4 121.93(15)
C3 C4 C5 115.21(13)
C3 C4 C10 123.02(14)
C5 C4 C10 121.54(14)
F3 C5 C6 117.96(14)
F3 C5 C4 119.72(13)
C6 C5 C4 122.32(15)
F4 C6 C5 116.89(14)
F4 C6 C1 119.95(13)
C5 C6 C1 123.16(15)
C8 C7 C9 103.75(14)
C8 C7 C1 128.33(15)
C9 C7 C1 127.86(15)
N1 C8 C7 107.43(15)
N2 C9 C7 111.38(15)
C15 C10 C11 115.05(13)
C15 C10 C4 120.44(14)
C11 C10 C4 124.46(14)
F5 C11 C12 118.28(14)
F5 C11 C10 119.65(13)
C12 C11 C10 122.07(14)
F6 C12 C11 117.29(14)
F6 C12 C13 119.60(13)
C11 C12 C13 123.10(14)
C12 C13 C14 114.03(13)
C12 C13 C16 123.96(14)
C14 C13 C16 122.01(14)
F7 C14 C15 116.90(13)
F7 C14 C13 120.03(13)
C15 C14 C13 123.05(14)
F8 C15 C14 117.59(14)
F8 C15 C10 119.71(13)
C14 C15 C10 122.67(14)
C17 C16 C18 103.71(13)
C17 C16 C13 126.87(14)
C18 C16 C13 129.41(15)
N3 C17 C16 107.22(15)
N4 C18 C16 111.60(15)

loop_
_geom_bond_atom_site_label_1
_geom_bond_atom_site_label_2
_geom_bond_distance
F1 C2 1.3510(18)
F2 C3 1.3418(18)
F3 C5 1.3405(18)
F4 C6 1.3518(18)
F5 C11 1.3405(18)
F6 C12 1.3505(17)
F7 C14 1.3505(18)
F8 C15 1.3444(17)
N1 C8 1.340(2)
N1 N2 1.348(2)
N2 C9 1.327(2)
N3 C17 1.334(2)
N3 N4 1.353(2)
N4 C18 1.331(2)
C1 C6 1.392(2)
C1 C2 1.396(2)
C1 C7 1.468(2)
C2 C3 1.380(2)
C3 C4 1.389(2)
C4 C5 1.393(2)
C4 C10 1.481(2)
C5 C6 1.377(2)
C7 C8 1.386(2)
C7 C9 1.416(2)
C10 C15 1.389(2)
C10 C11 1.391(2)
C11 C12 1.384(2)
C12 C13 1.394(2)
C13 C14 1.396(2)
C13 C16 1.465(2)
C14 C15 1.373(2)
C16 C17 1.392(2)
C16 C18 1.415(2)

loop_
_geom_hbond_atom_site_label_D
_geom_hbond_atom_site_label_H
_geom_hbond_atom_site_label_A
_geom_hbond_distance_DH
_geom_hbond_distance_HA
_geom_hbond_distance_DA
_geom_hbond_angle_DHA
_geom_hbond_site_symmetry_A
N1 H1N N4 0.94(2) 2.01(2) 2.9084(19) 159.2(17) 1_656
N3 H3N N2 0.92(2) 1.92(2) 2.8276(19) 170.0(18) 4_465

loop_
_geom_torsion_atom_site_label_1
_geom_torsion_atom_site_label_2
_geom_torsion_atom_site_label_3
_geom_torsion_atom_site_label_4
_geom_torsion
C8 N1 N2 C9 0.45(19)
C17 N3 N4 C18 -0.27(19)
C6 C1 C2 F1 -177.96(13)
C7 C1 C2 F1 3.3(2)
C6 C1 C2 C3 2.5(2)
C7 C1 C2 C3 -176.21(15)
F1 C2 C3 F2 -1.7(2)
C1 C2 C3 F2 177.88(14)
F1 C2 C3 C4 -179.40(14)
C1 C2 C3 C4 0.2(3)
F2 C3 C4 C5 179.75(13)
C2 C3 C4 C5 -2.6(2)
F2 C3 C4 C10 -5.8(2)
C2 C3 C4 C10 171.86(15)
C3 C4 C5 F3 -178.21(14)
C10 C4 C5 F3 7.3(2)
C3 C4 C5 C6 2.3(2)
C10 C4 C5 C6 -172.20(15)
F3 C5 C6 F4 0.8(2)
C4 C5 C6 F4 -179.73(14)
F3 C5 C6 C1 -179.09(14)
C4 C5 C6 C1 0.4(3)
C2 C1 C6 F4 177.38(13)
C7 C1 C6 F4 -3.9(2)
C2 C1 C6 C5 -2.7(2)
C7 C1 C6 C5 175.95(15)
C6 C1 C7 C8 -178.60(16)
C2 C1 C7 C8 0.0(3)
C6 C1 C7 C9 -2.1(3)
C2 C1 C7 C9 176.47(16)
N2 N1 C8 C7 -0.43(19)
C9 C7 C8 N1 0.21(18)
C1 C7 C8 N1 177.37(15)
N1 N2 C9 C7 -0.30(19)
C8 C7 C9 N2 0.06(19)
C1 C7 C9 N2 -177.11(15)
C3 C4 C10 C15 -121.01(18)
C5 C4 C10 C15 53.1(2)
C3 C4 C10 C11 56.3(2)
C5 C4 C10 C11 -129.65(18)
C15 C10 C11 F5 179.99(14)
C4 C10 C11 F5 2.6(2)
C15 C10 C11 C12 -1.0(2)
C4 C10 C11 C12 -178.41(15)
F5 C11 C12 F6 0.4(2)
C10 C11 C12 F6 -178.65(14)
F5 C11 C12 C13 -179.11(14)
C10 C11 C12 C13 1.9(3)
F6 C12 C13 C14 179.77(13)
C11 C12 C13 C14 -0.8(2)
F6 C12 C13 C16 -0.8(2)
C11 C12 C13 C16 178.62(16)
C12 C13 C14 F7 177.41(14)
C16 C13 C14 F7 -2.0(2)
C12 C13 C14 C15 -1.1(2)
C16 C13 C14 C15 179.49(15)
F7 C14 C15 F8 1.2(2)
C13 C14 C15 F8 179.81(14)
F7 C14 C15 C10 -176.58(14)
C13 C14 C15 C10 2.0(3)
C11 C10 C15 F8 -178.63(14)
C4 C10 C15 F8 -1.1(2)
C11 C10 C15 C14 -0.8(2)
C4 C10 C15 C14 176.67(15)
C12 C13 C16 C17 -166.09(16)
C14 C13 C16 C17 13.2(3)
C12 C13 C16 C18 15.0(3)
C14 C13 C16 C18 -165.65(16)
N4 N3 C17 C16 0.03(19)
C18 C16 C17 N3 0.21(18)
C13 C16 C17 N3 -178.91(15)
N3 N4 C18 C16 0.40(19)
C17 C16 C18 N4 -0.39(19)
C13 C16 C18 N4 178.70(16)
